data_7227506
loop_
_publ_author_name
'Aubert, E.'
'Abboud, M.'
'Doudouh, A.'
'Durand, P.'
'Peluso, P.'
'Ligresti, A.'
'Vigolo, B.'
'Cossu, S.'
'Pale, P.'
'Mamane, V.'

_publ_section_title
;
 Silver(i) coordination polymers with
 3,3&#x2032;,5,5&#x2032;-tetrasubstituted 4,4&#x2032;-bipyridine ligands:
 towards new porous chiral materials
;
_journal_issue 12
_journal_name_full 'RSC Adv.'
_journal_page_first 7358
_journal_paper_doi 10.1039/C6RA28197D
_journal_volume 7
_journal_year 2017
_chemical_formula_moiety 'C10 H4 Ag Cl4 N3 O3'
_chemical_formula_sum 'C10 H4 Ag Cl4 N3 O3'
_chemical_formula_weight 463.83
_chemical_name_systematic
;
 ?
;
_space_group_IT_number 14
_symmetry_cell_setting monoclinic
_symmetry_space_group_name_Hall '-P 2ybc'
_symmetry_space_group_name_H-M 'P 1 21/c 1'
_atom_sites_solution_hydrogens geom
_atom_sites_solution_primary direct
_atom_sites_solution_secondary difmap
_audit_creation_method SHELXL-97
_audit_update_record
;
2015-11-30 deposited with the CCDC.
2017-01-15 downloaded from the CCDC.
;
_cell_angle_alpha 90.00
_cell_angle_beta 92.237(1)
_cell_angle_gamma 90.00
_cell_formula_units_Z 4
_cell_length_a 7.1747(1)
_cell_length_b 11.7418(1)
_cell_length_c 16.5245(1)
_cell_measurement_reflns_used 17930
_cell_measurement_temperature 110(2)
_cell_measurement_theta_max 37.6041
_cell_measurement_theta_min 3.3218
_cell_volume 1391.03(2)
_computing_cell_refinement
;
CrysAlisPro, Oxford Diffraction Ltd.,
Version 1.171.33.41 (release 06-05-2009 CrysAlis171 .NET)
(compiled May  6 2009,17:20:42)
;
_computing_data_collection
;
CrysAlisPro, Oxford Diffraction Ltd.,
Version 1.171.33.41 (release 06-05-2009 CrysAlis171 .NET)
(compiled May  6 2009,17:20:42)
;
_computing_data_reduction
;
CrysAlisPro, Oxford Diffraction Ltd.,
Version 1.171.33.41 (release 06-05-2009 CrysAlis171 .NET)
(compiled May  6 2009,17:20:42)
;
_computing_structure_refinement 'SHELXL-97 (Sheldrick, 1997)'
_computing_structure_solution 'SIR_92 (Altomare et al., 1994)'
_diffrn_ambient_temperature 110(2)
_diffrn_detector_area_resol_mean 10.4508
_diffrn_measured_fraction_theta_full 0.999
_diffrn_measured_fraction_theta_max 0.999
_diffrn_measurement_device_type 'SuperNova, Dual, Cu at zero, Atlas'
_diffrn_measurement_method oscillations
_diffrn_radiation_monochromator mirror
_diffrn_radiation_source 'Enhance (Mo) X-ray Source'
_diffrn_radiation_type MoK\a
_diffrn_radiation_wavelength 0.71073
_diffrn_reflns_av_R_equivalents 0.0209
_diffrn_reflns_av_sigmaI/netI 0.0813
_diffrn_reflns_limit_h_max 11
_diffrn_reflns_limit_h_min -11
_diffrn_reflns_limit_k_max 19
_diffrn_reflns_limit_k_min -19
_diffrn_reflns_limit_l_max 27
_diffrn_reflns_limit_l_min -27
_diffrn_reflns_number 34247
_diffrn_reflns_theta_full 36.14
_diffrn_reflns_theta_max 36.14
_diffrn_reflns_theta_min 3.33
_exptl_absorpt_coefficient_mu 2.229
_exptl_absorpt_correction_T_max 0.915
_exptl_absorpt_correction_T_min 0.856
_exptl_absorpt_correction_type analytical
_exptl_absorpt_process_details
;
CrysAlisPro, Oxford Diffraction Ltd.,
Version 1.171.33.41 (release 06-05-2009 CrysAlis171 .NET)
(compiled May  6 2009,17:20:42)
Analytical numeric absorption correction using a multifaceted crystal
            model based on expressions derived by R.C. Clark & J.S. Reid.
(Clark, R. C. & Reid, J. S. (1995). Acta Cryst. A51, 887-897)
;
_exptl_crystal_colour colorless
_exptl_crystal_density_diffrn 2.215
_exptl_crystal_density_method 'not measured'
_exptl_crystal_description prism
_exptl_crystal_F_000 896
_exptl_crystal_size_max 0.0958
_exptl_crystal_size_mid 0.0929
_exptl_crystal_size_min 0.0541
_refine_diff_density_max 0.697
_refine_diff_density_min -0.585
_refine_diff_density_rms 0.080
_refine_ls_extinction_method none
_refine_ls_goodness_of_fit_ref 1.036
_refine_ls_hydrogen_treatment constr
_refine_ls_matrix_type full
_refine_ls_number_parameters 190
_refine_ls_number_reflns 6656
_refine_ls_number_restraints 0
_refine_ls_restrained_S_all 1.036
_refine_ls_R_factor_all 0.0254
_refine_ls_R_factor_gt 0.0193
_refine_ls_shift/su_max 0.003
_refine_ls_shift/su_mean 0.000
_refine_ls_structure_factor_coef Fsqd
_refine_ls_weighting_details 'calc w=1/[\s^2^(Fo^2^)+(0.0198P)^2^+0.4154P] where P=(Fo^2^+2Fc^2^)/3'
_refine_ls_weighting_scheme calc
_refine_ls_wR_factor_gt 0.0438
_refine_ls_wR_factor_ref 0.0459
_reflns_number_gt 5774
_reflns_number_total 6656
_reflns_threshold_expression >2sigma(I)
_cod_data_source_file c6ra28197d2.cif
_cod_data_source_block ma297
_cod_original_sg_symbol_H-M '	P 21/c '
_cod_database_code 7227506

loop_
_symmetry_equiv_pos_as_xyz
'x, y, z'
'-x, y+1/2, -z+1/2'
'-x, -y, -z'
'x, -y-1/2, z-1/2'

loop_
_atom_site_label
_atom_site_type_symbol
_atom_site_fract_x
_atom_site_fract_y
_atom_site_fract_z
_atom_site_U_iso_or_equiv
_atom_site_adp_type
_atom_site_occupancy
_atom_site_symmetry_multiplicity
_atom_site_calc_flag
_atom_site_refinement_flags
Ag1 Ag 0.316032(11) 0.423064(7) 0.279400(5) 0.01709(2) Uani 1 1 d .
Cl3 Cl 0.95414(4) 0.44716(2) 0.617175(17) 0.01834(5) Uani 1 1 d .
Cl2 Cl 1.00885(3) 0.25286(2) 0.404428(15) 0.01575(4) Uani 1 1 d .
Cl4 Cl 0.74657(4) 0.02349(2) 0.521571(17) 0.01990(5) Uani 1 1 d .
Cl1 Cl 0.46493(4) 0.30472(3) 0.618742(17) 0.02393(6) Uani 1 1 d .
C11 C 0.86878(14) 0.11501(9) 0.58507(6) 0.01320(16) Uani 1 1 d .
O14 O 0.36284(13) 0.60278(9) 0.19786(7) 0.0283(2) Uani 1 1 d .
O15 O 0.60860(15) 0.49840(9) 0.21855(6) 0.0310(2) Uani 1 1 d .
N7 N 1.08016(13) 0.14005(8) 0.69883(5) 0.01394(15) Uani 1 1 d .
N1 N 0.50480(13) 0.38830(8) 0.38870(6) 0.01530(15) Uani 1 1 d .
N13 N 0.53646(14) 0.59053(9) 0.19521(6) 0.01826(17) Uani 1 1 d .
C9 C 0.95475(14) 0.30071(8) 0.62821(6) 0.01234(15) Uani 1 1 d .
C3 C 0.55208(14) 0.32113(9) 0.52380(6) 0.01409(16) Uani 1 1 d .
C4 C 0.73157(14) 0.28291(8) 0.50866(6) 0.01196(15) Uani 1 1 d .
C5 C 0.79057(14) 0.29893(9) 0.43031(6) 0.01247(16) Uani 1 1 d .
C10 C 0.85254(13) 0.23225(8) 0.57381(6) 0.01148(15) Uani 1 1 d .
C12 C 0.98532(15) 0.07173(9) 0.64712(6) 0.01503(17) Uani 1 1 d .
H12 H 0.9978 -0.0084 0.6529 0.018 Uiso 1 1 calc R
C8 C 1.06332(14) 0.25356(9) 0.69046(6) 0.01347(16) Uani 1 1 d .
H8 H 1.1273 0.3023 0.7281 0.016 Uiso 1 1 calc R
C2 C 0.44367(14) 0.37313(9) 0.46337(7) 0.01531(17) Uani 1 1 d .
H2 H 0.3222 0.3988 0.4753 0.018 Uiso 1 1 calc R
C6 C 0.67567(15) 0.35177(9) 0.37213(6) 0.01493(17) Uani 1 1 d .
H6 H 0.7196 0.3622 0.3191 0.018 Uiso 1 1 calc R
O16 O 0.63668(14) 0.66907(9) 0.17116(7) 0.0282(2) Uani 1 1 d .

loop_
_atom_site_aniso_label
_atom_site_aniso_U_11
_atom_site_aniso_U_22
_atom_site_aniso_U_33
_atom_site_aniso_U_23
_atom_site_aniso_U_13
_atom_site_aniso_U_12
Ag1 0.01492(4) 0.02143(4) 0.01443(4) 0.00118(3) -0.00566(2) -0.00139(3)
Cl3 0.01947(11) 0.01217(10) 0.02299(12) -0.00074(8) -0.00409(9) 0.00000(8)
Cl2 0.01256(9) 0.02032(11) 0.01448(10) 0.00179(8) 0.00205(7) 0.00255(8)
Cl4 0.02421(12) 0.01546(10) 0.01926(11) -0.00096(8) -0.00921(9) -0.00343(9)
Cl1 0.01713(11) 0.03840(16) 0.01664(11) 0.00464(10) 0.00552(9) 0.00567(11)
C11 0.0143(4) 0.0131(4) 0.0119(4) 0.0004(3) -0.0025(3) -0.0010(3)
O14 0.0166(4) 0.0290(5) 0.0391(6) 0.0106(4) -0.0033(4) 0.0001(3)
O15 0.0299(5) 0.0308(5) 0.0330(5) 0.0157(4) 0.0084(4) 0.0128(4)
N7 0.0134(4) 0.0166(4) 0.0117(3) 0.0014(3) -0.0017(3) -0.0001(3)
N1 0.0139(4) 0.0158(4) 0.0159(4) 0.0014(3) -0.0036(3) 0.0001(3)
N13 0.0192(4) 0.0189(4) 0.0164(4) 0.0008(3) -0.0036(3) -0.0010(3)
C9 0.0119(4) 0.0126(4) 0.0124(4) -0.0001(3) 0.0003(3) 0.0001(3)
C3 0.0112(4) 0.0177(4) 0.0134(4) 0.0004(3) 0.0003(3) 0.0009(3)
C4 0.0114(4) 0.0124(4) 0.0120(4) 0.0009(3) -0.0014(3) 0.0000(3)
C5 0.0114(4) 0.0134(4) 0.0125(4) 0.0008(3) -0.0006(3) 0.0000(3)
C10 0.0100(4) 0.0141(4) 0.0103(4) 0.0008(3) -0.0006(3) 0.0004(3)
C12 0.0164(4) 0.0143(4) 0.0141(4) 0.0017(3) -0.0032(3) 0.0001(3)
C8 0.0128(4) 0.0165(4) 0.0111(4) -0.0007(3) -0.0008(3) -0.0002(3)
C2 0.0109(4) 0.0176(4) 0.0172(4) 0.0003(3) -0.0026(3) 0.0012(3)
C6 0.0150(4) 0.0166(4) 0.0130(4) 0.0025(3) -0.0023(3) 0.0004(3)
O16 0.0247(4) 0.0243(4) 0.0354(5) 0.0028(4) -0.0007(4) -0.0093(4)

loop_
_atom_type_symbol
_atom_type_description
_atom_type_scat_dispersion_real
_atom_type_scat_dispersion_imag
_atom_type_scat_source
C C 0.0033 0.0016 'International Tables Vol C Tables 4.2.6.8 and 6.1.1.4'
H H 0.0000 0.0000 'International Tables Vol C Tables 4.2.6.8 and 6.1.1.4'
N N 0.0061 0.0033 'International Tables Vol C Tables 4.2.6.8 and 6.1.1.4'
O O 0.0106 0.0060 'International Tables Vol C Tables 4.2.6.8 and 6.1.1.4'
Cl Cl 0.1484 0.1585 'International Tables Vol C Tables 4.2.6.8 and 6.1.1.4'
Ag Ag -0.8971 1.1015 'International Tables Vol C Tables 4.2.6.8 and 6.1.1.4'

loop_
_geom_angle_atom_site_label_1
_geom_angle_atom_site_label_2
_geom_angle_atom_site_label_3
_geom_angle
_geom_angle_site_symmetry_1
_geom_angle_site_symmetry_3
N7 Ag1 N1 146.52(3) 4_465 .
N7 Ag1 O15 120.04(4) 4_465 .
N1 Ag1 O15 84.23(3) . .
N7 Ag1 O14 94.14(3) 4_465 .
N1 Ag1 O14 119.31(3) . .
O15 Ag1 O14 50.67(3) . .
C12 C11 C10 120.22(9) . .
C12 C11 Cl4 119.90(8) . .
C10 C11 Cl4 119.88(8) . .
N13 O14 Ag1 94.32(7) . .
N13 O15 Ag1 94.89(7) . .
C12 N7 C8 119.14(9) . .
C12 N7 Ag1 122.35(7) . 4_666
C8 N7 Ag1 116.88(7) . 4_666
C6 N1 C2 118.85(9) . .
C6 N1 Ag1 114.92(7) . .
C2 N1 Ag1 123.74(7) . .
O16 N13 O15 120.08(11) . .
O16 N13 O14 120.83(11) . .
O15 N13 O14 119.08(11) . .
C8 C9 C10 121.10(9) . .
C8 C9 Cl3 118.43(8) . .
C10 C9 Cl3 120.44(8) . .
C2 C3 C4 120.62(10) . .
C2 C3 Cl1 119.54(8) . .
C4 C3 Cl1 119.84(8) . .
C5 C4 C3 116.09(9) . .
C5 C4 C10 122.69(9) . .
C3 C4 C10 121.18(9) . .
C6 C5 C4 120.74(9) . .
C6 C5 Cl2 119.24(8) . .
C4 C5 Cl2 120.02(7) . .
C9 C10 C11 116.40(9) . .
C9 C10 C4 121.07(9) . .
C11 C10 C4 122.51(9) . .
N7 C12 C11 121.78(10) . .
N7 C12 H12 119.1 . .
C11 C12 H12 119.1 . .
N7 C8 C9 121.29(9) . .
N7 C8 H8 119.4 . .
C9 C8 H8 119.4 . .
N1 C2 C3 121.95(10) . .
N1 C2 H2 119.0 . .
C3 C2 H2 119.0 . .
N1 C6 C5 121.73(10) . .
N1 C6 H6 119.1 . .
C5 C6 H6 119.1 . .

loop_
_geom_bond_atom_site_label_1
_geom_bond_atom_site_label_2
_geom_bond_distance
_geom_bond_site_symmetry_2
Ag1 N7 2.2383(9) 4_465
Ag1 N1 2.2522(9) .
Ag1 O15 2.5228(11) .
Ag1 O14 2.5332(10) .
Cl3 C9 1.7292(10) .
Cl2 C5 1.7264(10) .
Cl4 C11 1.7184(10) .
Cl1 C3 1.7223(11) .
C11 C12 1.3934(14) .
C11 C10 1.3934(14) .
O14 N13 1.2564(14) .
O15 N13 1.2536(13) .
N7 C12 1.3384(14) .
N7 C8 1.3449(14) .
N7 Ag1 2.2383(9) 4_666
N1 C6 1.3372(14) .
N1 C2 1.3375(14) .
N13 O16 1.2440(13) .
C9 C8 1.3816(14) .
C9 C10 1.3930(14) .
C3 C2 1.3835(15) .
C3 C4 1.3956(14) .
C4 C5 1.3907(14) .
C4 C10 1.4809(14) .
C5 C6 1.3880(14) .
C12 H12 0.9500 .
C8 H8 0.9500 .
C2 H2 0.9500 .
C6 H6 0.9500 .

loop_
_geom_torsion_atom_site_label_1
_geom_torsion_atom_site_label_2
_geom_torsion_atom_site_label_3
_geom_torsion_atom_site_label_4
_geom_torsion
_geom_torsion_site_symmetry_1
N7 Ag1 O14 N13 -131.85(7) 4_465
N1 Ag1 O14 N13 46.76(9) .
O15 Ag1 O14 N13 -5.73(7) .
N7 Ag1 O15 N13 74.29(8) 4_465
N1 Ag1 O15 N13 -130.20(8) .
O14 Ag1 O15 N13 5.75(7) .
N7 Ag1 N1 C6 101.35(9) 4_465
O15 Ag1 N1 C6 -38.05(8) .
O14 Ag1 N1 C6 -76.13(8) .
N7 Ag1 N1 C2 -60.46(11) 4_465
O15 Ag1 N1 C2 160.14(9) .
O14 Ag1 N1 C2 122.06(9) .
Ag1 O15 N13 O16 168.46(10) .
Ag1 O15 N13 O14 -10.30(12) .
Ag1 O14 N13 O16 -168.50(10) .
Ag1 O14 N13 O15 10.25(12) .
C2 C3 C4 C5 -0.91(15) .
Cl1 C3 C4 C5 179.66(8) .
C2 C3 C4 C10 176.97(10) .
Cl1 C3 C4 C10 -2.46(14) .
C3 C4 C5 C6 0.97(15) .
C10 C4 C5 C6 -176.87(10) .
C3 C4 C5 Cl2 -178.99(8) .
C10 C4 C5 Cl2 3.16(14) .
C8 C9 C10 C11 -1.03(15) .
Cl3 C9 C10 C11 176.90(8) .
C8 C9 C10 C4 178.06(9) .
Cl3 C9 C10 C4 -4.01(13) .
C12 C11 C10 C9 -1.22(15) .
Cl4 C11 C10 C9 179.46(8) .
C12 C11 C10 C4 179.70(10) .
Cl4 C11 C10 C4 0.38(14) .
C5 C4 C10 C9 95.75(12) .
C3 C4 C10 C9 -81.98(13) .
C5 C4 C10 C11 -85.22(13) .
C3 C4 C10 C11 97.05(13) .
C8 N7 C12 C11 -0.34(16) .
Ag1 N7 C12 C11 -165.31(8) 4_666
C10 C11 C12 N7 1.97(16) .
Cl4 C11 C12 N7 -178.71(8) .
C12 N7 C8 C9 -1.98(15) .
Ag1 N7 C8 C9 163.80(8) 4_666
C10 C9 C8 N7 2.71(16) .
Cl3 C9 C8 N7 -175.26(8) .
C6 N1 C2 C3 0.17(16) .
Ag1 N1 C2 C3 161.31(8) .
C4 C3 C2 N1 0.36(17) .
Cl1 C3 C2 N1 179.79(8) .
C2 N1 C6 C5 -0.11(16) .
Ag1 N1 C6 C5 -162.87(8) .
C4 C5 C6 N1 -0.49(16) .
Cl2 C5 C6 N1 179.48(8) .
